data_7121170
loop_
_publ_author_name
'Jiang, Guangbin'
'Hu, Weigao'
'Li, Jianxiao'
'Zhu, Chuanle'
'Wu, Wanqing'
'Jiang, Huanfeng'

_publ_section_title
;
 Palladium-catalyzed primary amine-directed regioselective mono- and
 di-alkynylation of biaryl-2-amines.
;
_journal_issue 14
_journal_name_full 'Chemical communications (Cambridge, England)'
_journal_page_first 1746
_journal_page_last 1749
_journal_paper_doi 10.1039/c7cc09308j
_journal_volume 54
_journal_year 2018
_chemical_formula_moiety 'C33 H35 N Si'
_chemical_formula_sum 'C33 H35 N Si'
_chemical_formula_weight 473.71
_space_group_crystal_system triclinic
_space_group_IT_number 2
_space_group_name_Hall '-P 1'
_space_group_name_H-M_alt 'P -1'
_symmetry_space_group_name_Hall '-P 1'
_symmetry_space_group_name_H-M 'P -1'
_atom_sites_solution_hydrogens mixed
_atom_sites_solution_primary dual
_audit_creation_date 2017-06-09
_audit_creation_method
;
Olex2 1.2
(compiled 2017.03.28 svn.r3405 for OlexSys, GUI svn.r5337)
;
_audit_update_record
;
2017-07-07 deposited with the CCDC.
2018-01-22 downloaded from the CCDC.
;
_cell_angle_alpha 98.702(4)
_cell_angle_beta 99.193(4)
_cell_angle_gamma 99.700(4)
_cell_formula_units_Z 4
_cell_length_a 9.0089(6)
_cell_length_b 13.9567(6)
_cell_length_c 22.3783(10)
_cell_measurement_reflns_used 7053
_cell_measurement_temperature 100.00(10)
_cell_measurement_theta_max 29.1560
_cell_measurement_theta_min 3.8980
_cell_volume 2691.6(3)
_computing_cell_refinement 'CrysAlisPro 1.171.38.43f (Rigaku OD, 2015)'
_computing_data_collection 'CrysAlisPro 1.171.38.43f (Rigaku OD, 2015)'
_computing_data_reduction 'CrysAlisPro 1.171.38.43f (Rigaku OD, 2015)'
_computing_molecular_graphics 'Olex2 (Dolomanov et al., 2009)'
_computing_publication_material 'Olex2 (Dolomanov et al., 2009)'
_computing_structure_refinement 'ShelXL (Sheldrick, 2015)'
_computing_structure_solution 'ShelXT (Sheldrick, 2015)'
_diffrn_ambient_environment N~2~
_diffrn_ambient_temperature 100.00(10)
_diffrn_detector 'CCD plate'
_diffrn_detector_area_resol_mean 5.2684
_diffrn_detector_type AtlasS2
_diffrn_measured_fraction_theta_full 0.997
_diffrn_measured_fraction_theta_max 0.833
_diffrn_measurement_details
;
List of Runs (angles in degrees, time in seconds):

  # Type    Start    End  Width  t~exp~   \w     \q     \k     \f   Frames
#--------------------------------------------------------------------------
  1  \w     13.00  91.00   1.00    8.00    --   11.74  19.00 -90.00   78
  2  \w      3.00  53.00   1.00    8.00    --   11.74 -99.00   0.00   50
  3  \w     65.00  90.00   1.00    8.00    --   11.74-178.00 -30.00   25
  4  \w     -8.00  32.00   1.00    8.00    --  -11.51-111.00 -24.00   40
  5  \w    -31.00  -5.00   1.00    8.00    --   11.74 -37.00-180.00   26
  6  \w    -57.00 -31.00   1.00    8.00    --  -11.51 111.00  68.00   26
  7  \w    -68.00  43.00   1.00    8.00    --   11.74 -19.00  90.00  111
;
_diffrn_measurement_device 'four-circle diffractometer'
_diffrn_measurement_device_type 'SuperNova, Dual, Cu at zero, AtlasS2'
_diffrn_measurement_method '\w scans'
_diffrn_orient_matrix_type 'CrysAlisPro convention (1999,Acta A55,543-557)'
_diffrn_orient_matrix_UB_11 -0.0472908000
_diffrn_orient_matrix_UB_12 -0.0128134000
_diffrn_orient_matrix_UB_13 -0.0296994000
_diffrn_orient_matrix_UB_21 0.0592191000
_diffrn_orient_matrix_UB_22 -0.0194838000
_diffrn_orient_matrix_UB_23 -0.0119898000
_diffrn_orient_matrix_UB_31 -0.0295961000
_diffrn_orient_matrix_UB_32 -0.0469760000
_diffrn_orient_matrix_UB_33 0.0063957000
_diffrn_radiation_monochromator mirror
_diffrn_radiation_probe x-ray
_diffrn_radiation_type MoK\a
_diffrn_radiation_wavelength 0.71073
_diffrn_reflns_av_R_equivalents 0.0364
_diffrn_reflns_av_unetI/netI 0.0755
_diffrn_reflns_Laue_measured_fraction_full 0.997
_diffrn_reflns_Laue_measured_fraction_max 0.833
_diffrn_reflns_limit_h_max 12
_diffrn_reflns_limit_h_min -11
_diffrn_reflns_limit_k_max 17
_diffrn_reflns_limit_k_min -17
_diffrn_reflns_limit_l_max 30
_diffrn_reflns_limit_l_min -28
_diffrn_reflns_number 25384
_diffrn_reflns_point_group_measured_fraction_full 0.997
_diffrn_reflns_point_group_measured_fraction_max 0.833
_diffrn_reflns_theta_full 25.242
_diffrn_reflns_theta_max 29.544
_diffrn_reflns_theta_min 3.315
_diffrn_source 'micro-focus sealed X-ray tube'
_diffrn_source_type 'SuperNova (Mo) X-ray Source'
_exptl_absorpt_coefficient_mu 0.109
_exptl_absorpt_correction_T_max 1.00000
_exptl_absorpt_correction_T_min 0.82289
_exptl_absorpt_correction_type multi-scan
_exptl_absorpt_process_details
;
CrysAlisPro 1.171.38.43f (Rigaku Oxford Diffraction, 2015)
Empirical absorption correction using spherical harmonics,
 implemented in SCALE3 ABSPACK scaling algorithm.
;
_exptl_crystal_colour colorless
_exptl_crystal_density_diffrn 1.169
_exptl_crystal_description block
_exptl_crystal_F_000 1016
_exptl_crystal_size_max 0.14
_exptl_crystal_size_mid 0.12
_exptl_crystal_size_min 0.1
_refine_diff_density_max 2.190
_refine_diff_density_min -0.617
_refine_diff_density_rms 0.071
_refine_ls_extinction_method none
_refine_ls_goodness_of_fit_ref 1.033
_refine_ls_hydrogen_treatment mixed
_refine_ls_matrix_type full
_refine_ls_number_parameters 651
_refine_ls_number_reflns 12544
_refine_ls_number_restraints 15
_refine_ls_restrained_S_all 1.034
_refine_ls_R_factor_all 0.1029
_refine_ls_R_factor_gt 0.0728
_refine_ls_shift/su_max 0.000
_refine_ls_shift/su_mean 0.000
_refine_ls_structure_factor_coef Fsqd
_refine_ls_weighting_details 'w=1/[\s^2^(Fo^2^)+(0.0714P)^2^+3.2067P] where P=(Fo^2^+2Fc^2^)/3'
_refine_ls_weighting_scheme calc
_refine_ls_wR_factor_gt 0.1708
_refine_ls_wR_factor_ref 0.1909
_reflns_Friedel_coverage 0.000
_reflns_number_gt 9034
_reflns_number_total 12544
_reflns_threshold_expression 'I > 2\s(I)'
_cod_data_source_file c7cc09308j2.cif
_cod_data_source_block exp_636
_cod_depositor_comments 'Adding full bibliography for 7121170--7121171.cif.'
_cod_database_code 7121170
_shelx_shelxl_version_number 2016/6
_shelx_space_group_comment
;
The symmetry employed for this shelxl refinement is uniquely defined
by the following loop, which should always be used as a source of
symmetry information in preference to the above space-group names.
They are only intended as comments.
;
_shelx_estimated_absorpt_t_max 0.989
_shelx_estimated_absorpt_t_min 0.985
_reflns_odcompleteness_completeness 99.75
_reflns_odcompleteness_iscentric 1
_reflns_odcompleteness_theta 26.32
_olex2_refinement_description
;
1. Fixed Uiso
 At 1.2 times of:
  All C(H) groups, All N(H,H) groups
 At 1.5 times of:
  All C(H,H,H) groups
2. Rigid bond restraints
 C015, N01R, C01M
 with sigma for 1-2 distances of 0.01 and sigma for 1-3 distances of 0.01
3. Uiso/Uaniso restraints and constraints
C015 \\sim N01R \\sim C01M: within 2A with sigma of 0.005 and sigma for
terminal atoms of 0.01
4.a Ternary CH refined with riding coordinates:
 C00Z(H00Z), C010(H010), C016(H016), C25(H25), C31(H31), C28(H28)
4.b Aromatic/amide H refined with riding coordinates:
 C00E(H00E), C00G(H00G), C00J(H00J), C2(H2), C4(H4), C14(H14), C00R(H00R),
 C00S(H00S), C5(H5), C15(H15), C00Y(H00Y), C012(H012), C18(H18), C7(H7),
 C018(H018), C8(H8), C9(H9), C19(H19), C21(H21), C20(H20), C01O(H01S),
 C01W(H01W), C01X(H01X), C01Y(H01Y)
4.c X=CH2 refined with riding coordinates:
 N01R(H01T,H01U)
4.d Idealised Me refined as rotating group:
 C01A(H01A,H01B,H01C), C01F(H01D,H01E,H01F), C01G(H01G,H01H,H01I), C01H(H01J,
 H01K,H01L), C01K(H01M,H01N,H01O), C01N(H01P,H01Q,H01R), C30(H30A,H30B,H30C),
 C26(H26A,H26B,H26C), C29(H29A,H29B,H29C), C33(H33A,H33B,H33C), C27(H27A,H27B,
 H27C), C32(H32A,H32B,H32C)
;
_olex2_date_sample_data_collection 2017-06-09
_olex2_submission_special_instructions 'No special instructions were received'
_oxdiff_exptl_absorpt_empirical_details
;
Empirical correction (ABSPACK) includes:
- Absorption correction using spherical harmonics
- Frame scaling
;
_oxdiff_exptl_absorpt_empirical_full_max 1.809
_oxdiff_exptl_absorpt_empirical_full_min 0.506

loop_
_space_group_symop_operation_xyz
'x, y, z'
'-x, -y, -z'

loop_
_atom_site_label
_atom_site_type_symbol
_atom_site_fract_x
_atom_site_fract_y
_atom_site_fract_z
_atom_site_U_iso_or_equiv
_atom_site_adp_type
_atom_site_occupancy
_atom_site_site_symmetry_order
_atom_site_calc_flag
_atom_site_refinement_flags_posn
_atom_site_refinement_flags_adp
Si01 Si 0.12312(9) 0.56265(5) 0.14422(3) 0.01822(17) Uani 1 1 d . .
Si1 Si 0.49011(9) 0.15457(5) 0.11681(3) 0.02001(17) Uani 1 1 d . .
C003 C 0.3308(3) 0.86067(16) 0.45294(10) 0.0146(5) Uani 1 1 d . .
N1 N 0.6679(4) 0.29932(19) 0.35057(12) 0.0323(6) Uani 1 1 d . .
C005 C 0.2136(3) 0.88365(17) 0.40982(11) 0.0160(5) Uani 1 1 d . .
C006 C 0.4073(3) 0.78275(17) 0.43521(11) 0.0167(5) Uani 1 1 d . .
C007 C 0.2447(3) 0.74823(17) 0.33361(11) 0.0174(5) Uani 1 1 d . .
C008 C 0.1980(3) 0.68679(18) 0.27331(11) 0.0196(5) Uani 1 1 d . .
C009 C 0.2925(3) 0.99170(17) 0.53294(11) 0.0177(5) Uani 1 1 d . .
C00A C 0.4792(3) 0.88756(17) 0.55869(11) 0.0187(5) Uani 1 1 d . .
C16 C 0.3768(3) 0.35032(17) 0.32106(11) 0.0176(5) Uani 1 1 d . .
C00C C 0.3683(3) 0.91409(17) 0.51497(10) 0.0162(5) Uani 1 1 d . .
C13 C 0.3169(3) 0.38453(17) 0.37274(11) 0.0166(5) Uani 1 1 d . .
C00E C 0.3635(3) 0.72847(17) 0.37543(11) 0.0182(5) Uani 1 1 d . .
H00E H 0.414136 0.678233 0.363163 0.022 Uiso 1 1 calc R .
C11 C 0.1373(3) 0.35476(17) 0.44342(11) 0.0174(5) Uani 1 1 d . .
C00G C 0.5243(3) 0.76110(17) 0.48014(11) 0.0204(5) Uani 1 1 d . .
H00G H 0.578222 0.712343 0.468521 0.024 Uiso 1 1 calc R .
C12 C 0.1894(3) 0.32490(17) 0.38812(11) 0.0160(5) Uani 1 1 d . .
C00I C 0.1697(3) 0.82612(17) 0.35019(11) 0.0170(5) Uani 1 1 d . .
C00J C 0.1422(3) 0.96454(17) 0.42958(11) 0.0190(5) Uani 1 1 d . .
H00J H 0.067420 0.981399 0.401600 0.023 Uiso 1 1 calc R .
C10 C 0.2097(3) 0.44572(18) 0.48315(11) 0.0194(5) Uani 1 1 d . .
C3 C 0.1188(3) 0.23180(17) 0.34958(11) 0.0169(5) Uani 1 1 d . .
C2 C 0.1777(3) 0.20057(17) 0.29821(11) 0.0185(5) Uani 1 1 d . .
H2 H 0.130923 0.140575 0.272664 0.022 Uiso 1 1 calc R .
C6 C 0.0158(3) 0.29261(18) 0.46046(11) 0.0207(5) Uani 1 1 d . .
C4 C -0.0082(3) 0.17235(18) 0.36710(12) 0.0208(6) Uani 1 1 d . .
H4 H -0.057920 0.112920 0.341552 0.025 Uiso 1 1 calc R .
C0AA C 0.3059(3) 0.25728(17) 0.28396(11) 0.0187(5) Uani 1 1 d . .
C14 C 0.3832(3) 0.47831(17) 0.41238(11) 0.0195(5) Uani 1 1 d . .
H14 H 0.463701 0.519633 0.402083 0.023 Uiso 1 1 calc R .
C00R C 0.5569(3) 0.81053(18) 0.53890(12) 0.0218(6) Uani 1 1 d . .
H00R H 0.631630 0.794145 0.567161 0.026 Uiso 1 1 calc R .
C00S C 0.1808(3) 1.01661(18) 0.48755(12) 0.0199(5) Uani 1 1 d . .
H00S H 0.134285 1.069637 0.498347 0.024 Uiso 1 1 calc R .
C5 C -0.0564(3) 0.20079(19) 0.41948(12) 0.0229(6) Uani 1 1 d . .
H5 H -0.138283 0.160359 0.429588 0.028 Uiso 1 1 calc R .
C00U C 0.1610(3) 0.63449(18) 0.22310(11) 0.0211(6) Uani 1 1 d . .
C23 C 0.3642(3) 0.22200(18) 0.23054(11) 0.0205(6) Uani 1 1 d . .
C17 C 0.5178(3) 0.40606(18) 0.30529(11) 0.0202(6) Uani 1 1 d . .
C15 C 0.3312(3) 0.50781(18) 0.46420(11) 0.0203(5) Uani 1 1 d . .
H15 H 0.375002 0.569634 0.488132 0.024 Uiso 1 1 calc R .
C00Y C 0.3251(3) 1.03997(18) 0.59465(12) 0.0226(6) Uani 1 1 d . .
H00Y H 0.275862 1.090939 0.606939 0.027 Uiso 1 1 calc R .
C00Z C 0.0244(3) 0.43232(18) 0.14544(11) 0.0222(6) Uani 1 1 d . .
H00Z H -0.078143 0.436057 0.153818 0.027 Uiso 1 1 calc R .
C010 C 0.3170(3) 0.56750(19) 0.12158(11) 0.0227(6) Uani 1 1 d . .
H010 H 0.362133 0.516508 0.139300 0.027 Uiso 1 1 calc R .
C24 C 0.4127(3) 0.19415(19) 0.18538(12) 0.0234(6) Uani 1 1 d . .
C012 C 0.5083(3) 0.93729(19) 0.61976(11) 0.0251(6) Uani 1 1 d . .
H012 H 0.580228 0.920330 0.648904 0.030 Uiso 1 1 calc R .
C22 C 0.6555(3) 0.3740(2) 0.31780(11) 0.0237(6) Uani 1 1 d . .
C18 C 0.5122(4) 0.48899(19) 0.27685(12) 0.0252(6) Uani 1 1 d . .
H18 H 0.420755 0.511567 0.269473 0.030 Uiso 1 1 calc R .
C015 C 0.0411(3) 0.84477(19) 0.30526(12) 0.0248(6) Uani 1 1 d . U
C016 C -0.0098(3) 0.62033(19) 0.09326(11) 0.0219(6) Uani 1 1 d . .
H016 H -0.030759 0.580034 0.051872 0.026 Uiso 1 1 calc R .
C7 C -0.0295(3) 0.3221(2) 0.51619(12) 0.0273(6) Uani 1 1 d . .
H7 H -0.110181 0.282281 0.527411 0.033 Uiso 1 1 calc R .
C018 C 0.4309(3) 1.01171(19) 0.63736(12) 0.0253(6) Uani 1 1 d . .
H018 H 0.450210 1.043062 0.678347 0.030 Uiso 1 1 calc R .
C8 C 0.0446(4) 0.4102(2) 0.55492(13) 0.0295(7) Uani 1 1 d . .
H8 H 0.014547 0.428194 0.592220 0.035 Uiso 1 1 calc R .
C01A C 0.1043(4) 0.3869(2) 0.19626(13) 0.0306(7) Uani 1 1 d . .
H01A H 0.203682 0.378915 0.188561 0.046 Uiso 1 1 calc GR .
H01B H 0.044005 0.323571 0.196978 0.046 Uiso 1 1 calc GR .
H01C H 0.115364 0.429621 0.235259 0.046 Uiso 1 1 calc GR .
C9 C 0.1626(3) 0.4713(2) 0.53855(12) 0.0259(6) Uani 1 1 d . .
H9 H 0.211151 0.530215 0.564899 0.031 Uiso 1 1 calc R .
C19 C 0.6425(4) 0.5375(2) 0.25965(12) 0.0300(7) Uani 1 1 d . .
H19 H 0.638248 0.591892 0.240452 0.036 Uiso 1 1 calc R .
C21 C 0.7860(3) 0.4238(2) 0.29979(12) 0.0299(7) Uani 1 1 d . .
H21 H 0.878397 0.402347 0.307123 0.036 Uiso 1 1 calc R .
C25 C 0.4516(4) 0.2440(2) 0.06340(13) 0.0289(6) Uani 1 1 d . .
H25 H 0.342333 0.246043 0.059314 0.035 Uiso 1 1 calc R .
C01F C 0.0596(4) 0.72626(19) 0.08785(13) 0.0272(6) Uani 1 1 d . .
H01D H 0.087757 0.767010 0.128071 0.041 Uiso 1 1 calc GR .
H01E H -0.014595 0.752169 0.062500 0.041 Uiso 1 1 calc GR .
H01F H 0.148985 0.725826 0.069584 0.041 Uiso 1 1 calc GR .
C01G C 0.4287(3) 0.6660(2) 0.14788(13) 0.0301(7) Uani 1 1 d . .
H01G H 0.391757 0.717717 0.129876 0.045 Uiso 1 1 calc GR .
H01H H 0.527923 0.661314 0.138526 0.045 Uiso 1 1 calc GR .
H01I H 0.436553 0.680518 0.191725 0.045 Uiso 1 1 calc GR .
C01H C -0.1647(3) 0.6190(2) 0.11416(14) 0.0318(7) Uani 1 1 d . .
H01J H -0.211777 0.552103 0.114540 0.048 Uiso 1 1 calc GR .
H01K H -0.230581 0.646407 0.086173 0.048 Uiso 1 1 calc GR .
H01L H -0.148271 0.657613 0.154806 0.048 Uiso 1 1 calc GR .
C31 C 0.3791(3) 0.0262(2) 0.08246(13) 0.0285(6) Uani 1 1 d . .
H31 H 0.417789 0.002813 0.045504 0.034 Uiso 1 1 calc R .
C28 C 0.7027(3) 0.1621(2) 0.14171(13) 0.0269(6) Uani 1 1 d . .
H28 H 0.752061 0.230587 0.142451 0.032 Uiso 1 1 calc R .
C01K C 0.0022(4) 0.36378(19) 0.08278(12) 0.0298(7) Uani 1 1 d . .
H01M H -0.047565 0.393335 0.051141 0.045 Uiso 1 1 calc GR .
H01N H -0.060096 0.301215 0.083704 0.045 Uiso 1 1 calc GR .
H01O H 0.100268 0.353958 0.074355 0.045 Uiso 1 1 calc GR .
C20 C 0.7771(4) 0.5042(2) 0.27138(12) 0.0320(7) Uani 1 1 d . .
H20 H 0.864218 0.536465 0.259913 0.038 Uiso 1 1 calc R .
C01M C -0.1096(4) 0.8069(2) 0.30740(13) 0.0315(7) Uani 1 1 d . U
C01N C 0.3086(4) 0.5426(2) 0.05154(12) 0.0293(6) Uani 1 1 d . .
H01P H 0.245623 0.478332 0.035553 0.044 Uiso 1 1 calc GR .
H01Q H 0.409920 0.543042 0.043197 0.044 Uiso 1 1 calc GR .
H01R H 0.264918 0.591035 0.032215 0.044 Uiso 1 1 calc GR .
C01O C 0.0754(5) 0.8984(2) 0.25833(13) 0.0402(9) Uani 1 1 d . .
H01S H 0.176449 0.923826 0.256470 0.048 Uiso 1 1 calc R .
C30 C 0.7483(4) 0.1419(2) 0.20672(14) 0.0353(7) Uani 1 1 d . .
H30A H 0.708212 0.184628 0.235164 0.053 Uiso 1 1 calc GR .
H30B H 0.858051 0.154202 0.218080 0.053 Uiso 1 1 calc GR .
H30C H 0.707148 0.074229 0.207751 0.053 Uiso 1 1 calc GR .
C26 C 0.5393(4) 0.3492(2) 0.09147(16) 0.0403(8) Uani 1 1 d . .
H26A H 0.521343 0.366876 0.132474 0.060 Uiso 1 1 calc GR .
H26B H 0.504504 0.394509 0.066712 0.060 Uiso 1 1 calc GR .
H26C H 0.647092 0.352290 0.092796 0.060 Uiso 1 1 calc GR .
N01R N -0.1457(4) 0.7608(2) 0.35208(15) 0.0562(9) Uani 1 1 d . U
H01T H -0.074607 0.753743 0.380723 0.067 Uiso 1 1 calc R .
H01U H -0.240213 0.737804 0.352500 0.067 Uiso 1 1 calc R .
C29 C 0.7694(4) 0.0972(2) 0.09572(15) 0.0370(7) Uani 1 1 d . .
H29A H 0.725419 0.028915 0.093837 0.055 Uiso 1 1 calc GR .
H29B H 0.878645 0.107760 0.108751 0.055 Uiso 1 1 calc GR .
H29C H 0.746022 0.114077 0.055724 0.055 Uiso 1 1 calc GR .
C33 C 0.2092(4) 0.0254(3) 0.06337(16) 0.0420(8) Uani 1 1 d . .
H33A H 0.168542 0.047299 0.099010 0.063 Uiso 1 1 calc GR .
H33B H 0.156275 -0.040546 0.044599 0.063 Uiso 1 1 calc GR .
H33C H 0.195558 0.068866 0.034432 0.063 Uiso 1 1 calc GR .
C27 C 0.4788(5) 0.2114(2) -0.00135(14) 0.0434(9) Uani 1 1 d . .
H27A H 0.586220 0.212967 -0.000035 0.065 Uiso 1 1 calc GR .
H27B H 0.445021 0.255431 -0.027322 0.065 Uiso 1 1 calc GR .
H27C H 0.422287 0.145416 -0.017538 0.065 Uiso 1 1 calc GR .
C32 C 0.4029(5) -0.0452(2) 0.12741(17) 0.0458(9) Uani 1 1 d . .
H32A H 0.509608 -0.048120 0.136550 0.069 Uiso 1 1 calc GR .
H32B H 0.344118 -0.109871 0.109048 0.069 Uiso 1 1 calc GR .
H32C H 0.369686 -0.022124 0.164743 0.069 Uiso 1 1 calc GR .
C01W C -0.2275(4) 0.8222(3) 0.26291(18) 0.0526(11) Uani 1 1 d . .
H01W H -0.329255 0.797338 0.264094 0.063 Uiso 1 1 calc R .
C01X C -0.0447(6) 0.9119(3) 0.21539(15) 0.0553(12) Uani 1 1 d . .
H01X H -0.023727 0.947508 0.184757 0.066 Uiso 1 1 calc R .
C01Y C -0.1930(6) 0.8739(3) 0.21739(18) 0.0655(15) Uani 1 1 d . .
H01Y H -0.271858 0.882994 0.187775 0.079 Uiso 1 1 calc R .
H1A H 0.580(5) 0.255(3) 0.3505(15) 0.045(10) Uiso 1 1 d . .
H1B H 0.759(6) 0.272(3) 0.355(2) 0.077(15) Uiso 1 1 d . .

loop_
_atom_site_aniso_label
_atom_site_aniso_U_11
_atom_site_aniso_U_22
_atom_site_aniso_U_33
_atom_site_aniso_U_23
_atom_site_aniso_U_13
_atom_site_aniso_U_12
Si01 0.0211(4) 0.0169(3) 0.0145(3) 0.0010(2) 0.0009(3) 0.0018(3)
Si1 0.0203(4) 0.0189(3) 0.0196(3) 0.0001(2) 0.0041(3) 0.0033(3)
C003 0.0149(12) 0.0117(10) 0.0166(11) 0.0036(8) 0.0036(9) -0.0007(9)
N1 0.0272(15) 0.0323(13) 0.0384(14) 0.0122(11) 0.0024(12) 0.0071(12)
C005 0.0148(12) 0.0142(11) 0.0181(11) 0.0032(8) 0.0033(10) -0.0003(9)
C006 0.0153(13) 0.0136(11) 0.0205(12) 0.0048(8) 0.0027(10) 0.0004(9)
C007 0.0187(13) 0.0158(11) 0.0158(11) 0.0015(8) 0.0011(10) 0.0011(10)
C008 0.0195(14) 0.0170(11) 0.0226(13) 0.0040(9) 0.0026(10) 0.0054(10)
C009 0.0181(13) 0.0153(11) 0.0193(12) 0.0037(9) 0.0064(10) -0.0011(10)
C00A 0.0198(13) 0.0158(11) 0.0184(12) 0.0049(9) 0.0018(10) -0.0022(10)
C16 0.0185(13) 0.0168(11) 0.0177(12) 0.0044(8) 0.0032(10) 0.0033(10)
C00C 0.0148(12) 0.0147(11) 0.0172(11) 0.0038(8) 0.0026(10) -0.0028(9)
C13 0.0156(13) 0.0155(11) 0.0184(12) 0.0047(8) 0.0013(10) 0.0027(10)
C00E 0.0191(13) 0.0140(11) 0.0211(12) 0.0023(9) 0.0031(10) 0.0041(10)
C11 0.0164(13) 0.0181(11) 0.0185(12) 0.0066(9) 0.0012(10) 0.0047(10)
C00G 0.0204(14) 0.0138(11) 0.0257(13) 0.0052(9) 0.0001(11) 0.0024(10)
C12 0.0162(13) 0.0162(11) 0.0168(11) 0.0064(8) 0.0016(10) 0.0047(10)
C00I 0.0163(13) 0.0155(11) 0.0179(11) 0.0029(8) 0.0007(10) 0.0025(10)
C00J 0.0133(12) 0.0172(11) 0.0255(13) 0.0044(9) 0.0001(10) 0.0026(10)
C10 0.0202(14) 0.0199(12) 0.0197(12) 0.0054(9) 0.0032(10) 0.0070(10)
C3 0.0167(13) 0.0154(11) 0.0190(12) 0.0065(9) 0.0006(10) 0.0039(10)
C2 0.0186(13) 0.0150(11) 0.0199(12) 0.0034(9) -0.0014(10) 0.0021(10)
C6 0.0188(14) 0.0229(12) 0.0226(13) 0.0090(10) 0.0051(11) 0.0052(11)
C4 0.0182(13) 0.0160(11) 0.0263(13) 0.0066(9) -0.0001(11) 0.0001(10)
C0AA 0.0193(13) 0.0185(11) 0.0185(12) 0.0036(9) 0.0020(10) 0.0057(10)
C14 0.0194(13) 0.0161(11) 0.0219(12) 0.0030(9) 0.0044(10) 0.0004(10)
C00R 0.0217(14) 0.0179(12) 0.0236(13) 0.0083(9) -0.0033(11) 0.0012(10)
C00S 0.0174(13) 0.0153(11) 0.0276(13) 0.0012(9) 0.0083(11) 0.0030(10)
C5 0.0176(14) 0.0210(12) 0.0309(14) 0.0113(10) 0.0041(11) 0.0005(11)
C00U 0.0229(14) 0.0192(12) 0.0203(12) 0.0032(9) 0.0014(11) 0.0045(11)
C23 0.0199(14) 0.0179(12) 0.0210(13) 0.0019(9) 0.0012(11) 0.0005(10)
C17 0.0223(14) 0.0199(12) 0.0159(12) -0.0008(9) 0.0058(10) -0.0013(10)
C15 0.0207(14) 0.0166(11) 0.0210(12) 0.0012(9) 0.0012(10) 0.0013(10)
C00Y 0.0245(15) 0.0177(12) 0.0239(13) -0.0006(9) 0.0098(11) -0.0014(11)
C00Z 0.0213(14) 0.0228(12) 0.0210(12) 0.0034(9) 0.0025(11) 0.0020(11)
C010 0.0239(15) 0.0249(13) 0.0197(12) 0.0051(9) 0.0018(11) 0.0072(11)
C24 0.0222(14) 0.0211(12) 0.0245(14) 0.0010(10) 0.0018(11) 0.0028(11)
C012 0.0278(15) 0.0239(13) 0.0189(12) 0.0064(10) -0.0030(11) -0.0030(12)
C22 0.0223(14) 0.0279(13) 0.0185(12) 0.0018(10) 0.0026(11) 0.0018(11)
C18 0.0293(16) 0.0220(13) 0.0221(13) 0.0039(10) 0.0062(11) -0.0025(11)
C015 0.0300(15) 0.0203(12) 0.0206(12) -0.0032(9) -0.0054(11) 0.0109(11)
C016 0.0213(14) 0.0239(13) 0.0180(12) 0.0020(9) 0.0013(10) 0.0017(11)
C7 0.0257(15) 0.0308(14) 0.0282(14) 0.0127(11) 0.0110(12) 0.0014(12)
C018 0.0317(16) 0.0236(13) 0.0165(12) 0.0008(9) 0.0050(11) -0.0038(12)
C8 0.0343(17) 0.0350(15) 0.0212(13) 0.0066(11) 0.0114(12) 0.0051(13)
C01A 0.0328(17) 0.0275(14) 0.0289(14) 0.0108(11) -0.0012(13) -0.0001(13)
C9 0.0299(16) 0.0254(13) 0.0219(13) 0.0026(10) 0.0058(12) 0.0046(12)
C19 0.0352(18) 0.0267(14) 0.0252(14) 0.0043(10) 0.0070(13) -0.0030(13)
C21 0.0199(15) 0.0404(16) 0.0248(14) -0.0042(11) 0.0055(11) 0.0012(13)
C25 0.0303(17) 0.0300(14) 0.0295(15) 0.0068(11) 0.0084(13) 0.0108(13)
C01F 0.0281(16) 0.0246(13) 0.0298(14) 0.0076(10) 0.0032(12) 0.0077(12)
C01G 0.0209(15) 0.0371(16) 0.0299(15) 0.0047(11) 0.0027(12) 0.0021(13)
C01H 0.0217(15) 0.0364(16) 0.0401(17) 0.0114(12) 0.0061(13) 0.0098(13)
C31 0.0259(16) 0.0245(13) 0.0310(15) -0.0042(10) 0.0090(12) -0.0011(12)
C28 0.0261(16) 0.0230(13) 0.0295(14) 0.0000(10) 0.0047(12) 0.0042(12)
C01K 0.0394(18) 0.0204(13) 0.0251(14) 0.0003(10) 0.0037(13) -0.0009(12)
C20 0.0301(17) 0.0352(15) 0.0236(14) 0.0024(11) 0.0065(12) -0.0115(13)
C01M 0.0288(16) 0.0268(13) 0.0311(14) -0.0094(11) -0.0064(12) 0.0086(12)
C01N 0.0302(17) 0.0375(16) 0.0211(13) 0.0047(11) 0.0058(12) 0.0091(13)
C01O 0.068(3) 0.0313(15) 0.0209(14) -0.0003(11) -0.0065(15) 0.0283(16)
C30 0.0291(17) 0.0423(17) 0.0313(16) 0.0027(12) -0.0033(13) 0.0099(14)
C26 0.052(2) 0.0222(14) 0.0489(19) 0.0081(13) 0.0115(17) 0.0112(14)
N01R 0.0386(18) 0.0563(19) 0.065(2) 0.0055(15) -0.0002(15) -0.0001(15)
C29 0.0285(17) 0.0430(18) 0.0378(17) -0.0031(13) 0.0062(14) 0.0122(14)
C33 0.0269(18) 0.0437(18) 0.0453(19) -0.0102(14) 0.0050(14) -0.0028(15)
C27 0.062(3) 0.0425(18) 0.0320(17) 0.0145(13) 0.0149(16) 0.0155(17)
C32 0.052(2) 0.0250(15) 0.057(2) 0.0081(14) 0.0099(18) -0.0028(15)
C01W 0.036(2) 0.0416(19) 0.063(2) -0.0289(17) -0.0221(18) 0.0242(16)
C01X 0.094(4) 0.0401(19) 0.0290(17) -0.0010(13) -0.0177(19) 0.038(2)
C01Y 0.092(4) 0.045(2) 0.045(2) -0.0175(16) -0.041(2) 0.046(2)

loop_
_atom_type_symbol
_atom_type_description
_atom_type_scat_dispersion_real
_atom_type_scat_dispersion_imag
_atom_type_scat_source
C C 0.0033 0.0016 'International Tables Vol C Tables 4.2.6.8 and 6.1.1.4'
H H 0.0000 0.0000 'International Tables Vol C Tables 4.2.6.8 and 6.1.1.4'
N N 0.0061 0.0033 'International Tables Vol C Tables 4.2.6.8 and 6.1.1.4'
Si Si 0.0817 0.0704 'International Tables Vol C Tables 4.2.6.8 and 6.1.1.4'

loop_
_geom_angle_atom_site_label_1
_geom_angle_atom_site_label_2
_geom_angle_atom_site_label_3
_geom_angle
C00U Si01 C00Z 108.28(11)
C00U Si01 C010 105.60(12)
C00U Si01 C016 108.49(12)
C010 Si01 C00Z 112.45(13)
C016 Si01 C00Z 108.86(12)
C016 Si01 C010 112.96(12)
C24 Si1 C25 106.12(13)
C24 Si1 C31 105.99(13)
C24 Si1 C28 107.97(12)
C31 Si1 C25 111.07(13)
C31 Si1 C28 114.10(13)
C28 Si1 C25 111.10(13)
C005 C003 C00C 119.8(2)
C006 C003 C005 120.3(2)
C006 C003 C00C 119.8(2)
C22 N1 H1A 118(2)
C22 N1 H1B 121(3)
H1A N1 H1B 114(3)
C003 C005 C00J 118.2(2)
C00I C005 C003 119.5(2)
C00I C005 C00J 122.3(2)
C003 C006 C00G 118.8(2)
C00E C006 C003 118.8(2)
C00E C006 C00G 122.4(2)
C00E C007 C008 119.2(2)
C00E C007 C00I 120.7(2)
C00I C007 C008 120.1(2)
C00U C008 C007 178.8(3)
C00C C009 C00S 118.7(2)
C00Y C009 C00C 119.3(2)
C00Y C009 C00S 122.0(3)
C00C C00A C00R 119.0(2)
C012 C00A C00C 118.8(3)
C012 C00A C00R 122.2(2)
C13 C16 C0AA 119.1(2)
C13 C16 C17 122.5(2)
C0AA C16 C17 118.3(2)
C009 C00C C003 120.1(2)
C009 C00C C00A 120.2(2)
C00A C00C C003 119.7(2)
C16 C13 C12 120.0(2)
C16 C13 C14 122.0(2)
C12 C13 C14 117.9(2)
C006 C00E C007 121.1(2)
C006 C00E H00E 119.4
C007 C00E H00E 119.4
C12 C11 C10 120.4(2)
C6 C11 C12 120.3(2)
C6 C11 C10 119.3(2)
C006 C00G H00G 119.5
C00R C00G C006 121.0(3)
C00R C00G H00G 119.5
C13 C12 C3 119.8(2)
C11 C12 C13 120.3(2)
C11 C12 C3 119.8(2)
C005 C00I C015 120.6(2)
C007 C00I C005 119.5(2)
C007 C00I C015 119.8(2)
C005 C00J H00J 119.1
C00S C00J C005 121.8(2)
C00S C00J H00J 119.1
C11 C10 C15 118.0(2)
C9 C10 C11 119.6(2)
C9 C10 C15 122.4(2)
C12 C3 C4 118.4(2)
C2 C3 C12 119.1(2)
C2 C3 C4 122.4(2)
C3 C2 H2 119.3
C3 C2 C0AA 121.3(2)
C0AA C2 H2 119.3
C11 C6 C5 118.5(2)
C7 C6 C11 119.1(2)
C7 C6 C5 122.4(2)
C3 C4 H4 119.3
C5 C4 C3 121.5(2)
C5 C4 H4 119.3
C16 C0AA C23 119.8(2)
C2 C0AA C16 120.6(2)
C2 C0AA C23 119.7(2)
C13 C14 H14 119.2
C15 C14 C13 121.6(2)
C15 C14 H14 119.2
C00A C00R H00R 119.2
C00G C00R C00A 121.6(2)
C00G C00R H00R 119.2
C009 C00S H00S 119.4
C00J C00S C009 121.2(2)
C00J C00S H00S 119.4
C6 C5 H5 119.3
C4 C5 C6 121.5(2)
C4 C5 H5 119.3
C008 C00U Si01 173.7(2)
C24 C23 C0AA 178.7(3)
C22 C17 C16 119.3(2)
C22 C17 C18 119.7(2)
C18 C17 C16 121.0(3)
C10 C15 H15 119.3
C14 C15 C10 121.5(2)
C14 C15 H15 119.3
C009 C00Y H00Y 120.0
C018 C00Y C009 120.1(3)
C018 C00Y H00Y 120.0
Si01 C00Z H00Z 106.9
C01A C00Z Si01 113.38(18)
C01A C00Z H00Z 106.9
C01A C00Z C01K 110.2(2)
C01K C00Z Si01 112.13(18)
C01K C00Z H00Z 106.9
Si01 C010 H010 106.6
C01G C010 Si01 113.5(2)
C01G C010 H010 106.6
C01G C010 C01N 109.4(2)
C01N C010 Si01 113.54(19)
C01N C010 H010 106.6
C23 C24 Si1 178.6(2)
C00A C012 H012 119.6
C018 C012 C00A 120.7(3)
C018 C012 H012 119.6
N1 C22 C17 121.0(3)
N1 C22 C21 120.0(3)
C17 C22 C21 118.9(3)
C17 C18 H18 119.7
C19 C18 C17 120.5(3)
C19 C18 H18 119.7
C01M C015 C00I 120.6(2)
C01M C015 C01O 120.1(3)
C01O C015 C00I 119.2(3)
Si01 C016 H016 107.2
C01F C016 Si01 113.53(18)
C01F C016 H016 107.2
C01F C016 C01H 109.4(2)
C01H C016 Si01 111.93(18)
C01H C016 H016 107.2
C6 C7 H7 119.6
C8 C7 C6 120.7(2)
C8 C7 H7 119.6
C00Y C018 C012 120.9(2)
C00Y C018 H018 119.5
C012 C018 H018 119.5
C7 C8 H8 119.7
C9 C8 C7 120.5(3)
C9 C8 H8 119.7
C00Z C01A H01A 109.5
C00Z C01A H01B 109.5
C00Z C01A H01C 109.5
H01A C01A H01B 109.5
H01A C01A H01C 109.5
H01B C01A H01C 109.5
C10 C9 H9 119.6
C8 C9 C10 120.7(2)
C8 C9 H9 119.6
C18 C19 H19 120.4
C20 C19 C18 119.2(3)
C20 C19 H19 120.4
C22 C21 H21 119.9
C20 C21 C22 120.3(3)
C20 C21 H21 119.9
Si1 C25 H25 106.5
C26 C25 Si1 111.5(2)
C26 C25 H25 106.5
C27 C25 Si1 113.8(2)
C27 C25 H25 106.5
C27 C25 C26 111.6(3)
C016 C01F H01D 109.5
C016 C01F H01E 109.5
C016 C01F H01F 109.5
H01D C01F H01E 109.5
H01D C01F H01F 109.5
H01E C01F H01F 109.5
C010 C01G H01G 109.5
C010 C01G H01H 109.5
C010 C01G H01I 109.5
H01G C01G H01H 109.5
H01G C01G H01I 109.5
H01H C01G H01I 109.5
C016 C01H H01J 109.5
C016 C01H H01K 109.5
C016 C01H H01L 109.5
H01J C01H H01K 109.5
H01J C01H H01L 109.5
H01K C01H H01L 109.5
Si1 C31 H31 108.0
C33 C31 Si1 111.4(2)
C33 C31 H31 108.0
C33 C31 C32 110.2(3)
C32 C31 Si1 111.1(2)
C32 C31 H31 108.0
Si1 C28 H28 106.3
C30 C28 Si1 113.9(2)
C30 C28 H28 106.3
C30 C28 C29 110.5(3)
C29 C28 Si1 112.8(2)
C29 C28 H28 106.3
C00Z C01K H01M 109.5
C00Z C01K H01N 109.5
C00Z C01K H01O 109.5
H01M C01K H01N 109.5
H01M C01K H01O 109.5
H01N C01K H01O 109.5
C19 C20 C21 121.4(3)
C19 C20 H20 119.3
C21 C20 H20 119.3
C015 C01M C01W 119.2(3)
N01R C01M C015 121.6(3)
N01R C01M C01W 119.1(3)
C010 C01N H01P 109.5
C010 C01N H01Q 109.5
C010 C01N H01R 109.5
H01P C01N H01Q 109.5
H01P C01N H01R 109.5
H01Q C01N H01R 109.5
C015 C01O H01S 120.6
C01X C01O C015 118.8(4)
C01X C01O H01S 120.6
C28 C30 H30A 109.5
C28 C30 H30B 109.5
C28 C30 H30C 109.5
H30A C30 H30B 109.5
H30A C30 H30C 109.5
H30B C30 H30C 109.5
C25 C26 H26A 109.5
C25 C26 H26B 109.5
C25 C26 H26C 109.5
H26A C26 H26B 109.5
H26A C26 H26C 109.5
H26B C26 H26C 109.5
C01M N01R H01T 120.0
C01M N01R H01U 120.0
H01T N01R H01U 120.0
C28 C29 H29A 109.5
C28 C29 H29B 109.5
C28 C29 H29C 109.5
H29A C29 H29B 109.5
H29A C29 H29C 109.5
H29B C29 H29C 109.5
C31 C33 H33A 109.5
C31 C33 H33B 109.5
C31 C33 H33C 109.5
H33A C33 H33B 109.5
H33A C33 H33C 109.5
H33B C33 H33C 109.5
C25 C27 H27A 109.5
C25 C27 H27B 109.5
C25 C27 H27C 109.5
H27A C27 H27B 109.5
H27A C27 H27C 109.5
H27B C27 H27C 109.5
C31 C32 H32A 109.5
C31 C32 H32B 109.5
C31 C32 H32C 109.5
H32A C32 H32B 109.5
H32A C32 H32C 109.5
H32B C32 H32C 109.5
C01M C01W H01W 119.9
C01Y C01W C01M 120.3(4)
C01Y C01W H01W 119.9
C01O C01X H01X 119.5
C01Y C01X C01O 121.0(4)
C01Y C01X H01X 119.5
C01W C01Y H01Y 119.7
C01X C01Y C01W 120.7(3)
C01X C01Y H01Y 119.7

loop_
_geom_bond_atom_site_label_1
_geom_bond_atom_site_label_2
_geom_bond_distance
Si01 C00U 1.842(3)
Si01 C00Z 1.891(3)
Si01 C010 1.888(3)
Si01 C016 1.883(3)
Si1 C24 1.833(3)
Si1 C25 1.890(3)
Si1 C31 1.880(3)
Si1 C28 1.887(3)
C003 C005 1.425(3)
C003 C006 1.423(4)
C003 C00C 1.431(3)
N1 C22 1.371(4)
N1 H1A 0.92(4)
N1 H1B 0.95(5)
C005 C00I 1.408(3)
C005 C00J 1.438(4)
C006 C00E 1.394(3)
C006 C00G 1.440(3)
C007 C008 1.442(3)
C007 C00E 1.398(4)
C007 C00I 1.408(4)
C008 C00U 1.207(3)
C009 C00C 1.416(4)
C009 C00S 1.436(4)
C009 C00Y 1.403(3)
C00A C00C 1.420(3)
C00A C00R 1.432(4)
C00A C012 1.398(3)
C16 C13 1.406(4)
C16 C0AA 1.417(3)
C16 C17 1.496(3)
C13 C12 1.422(3)
C13 C14 1.440(3)
C00E H00E 0.9300
C11 C12 1.421(4)
C11 C10 1.422(3)
C11 C6 1.418(3)
C00G H00G 0.9300
C00G C00R 1.351(3)
C12 C3 1.430(3)
C00I C015 1.493(4)
C00J H00J 0.9300
C00J C00S 1.348(3)
C10 C15 1.439(4)
C10 C9 1.389(4)
C3 C2 1.384(4)
C3 C4 1.440(3)
C2 H2 0.9300
C2 C0AA 1.396(4)
C6 C5 1.442(4)
C6 C7 1.398(4)
C4 H4 0.9300
C4 C5 1.342(4)
C0AA C23 1.434(4)
C14 H14 0.9300
C14 C15 1.352(4)
C00R H00R 0.9300
C00S H00S 0.9300
C5 H5 0.9300
C23 C24 1.201(4)
C17 C22 1.390(4)
C17 C18 1.407(4)
C15 H15 0.9300
C00Y H00Y 0.9300
C00Y C018 1.388(4)
C00Z H00Z 0.9800
C00Z C01A 1.524(4)
C00Z C01K 1.537(4)
C010 H010 0.9800
C010 C01G 1.532(4)
C010 C01N 1.540(4)
C012 H012 0.9300
C012 C018 1.389(4)
C22 C21 1.410(4)
C18 H18 0.9300
C18 C19 1.393(4)
C015 C01M 1.383(4)
C015 C01O 1.422(4)
C016 H016 0.9800
C016 C01F 1.536(3)
C016 C01H 1.539(4)
C7 H7 0.9300
C7 C8 1.387(4)
C018 H018 0.9300
C8 H8 0.9300
C8 C9 1.380(4)
C01A H01A 0.9600
C01A H01B 0.9600
C01A H01C 0.9600
C9 H9 0.9300
C19 H19 0.9300
C19 C20 1.372(5)
C21 H21 0.9300
C21 C20 1.378(4)
C25 H25 0.9800
C25 C26 1.532(4)
C25 C27 1.522(4)
C01F H01D 0.9600
C01F H01E 0.9600
C01F H01F 0.9600
C01G H01G 0.9600
C01G H01H 0.9600
C01G H01I 0.9600
C01H H01J 0.9600
C01H H01K 0.9600
C01H H01L 0.9600
C31 H31 0.9800
C31 C33 1.519(5)
C31 C32 1.534(4)
C28 H28 0.9800
C28 C30 1.529(4)
C28 C29 1.530(4)
C01K H01M 0.9600
C01K H01N 0.9600
C01K H01O 0.9600
C20 H20 0.9300
C01M N01R 1.322(4)
C01M C01W 1.402(5)
C01N H01P 0.9600
C01N H01Q 0.9600
C01N H01R 0.9600
C01O H01S 0.9300
C01O C01X 1.386(5)
C30 H30A 0.9600
C30 H30B 0.9600
C30 H30C 0.9600
C26 H26A 0.9600
C26 H26B 0.9600
C26 H26C 0.9600
N01R H01T 0.8600
N01R H01U 0.8600
C29 H29A 0.9600
C29 H29B 0.9600
C29 H29C 0.9600
C33 H33A 0.9600
C33 H33B 0.9600
C33 H33C 0.9600
C27 H27A 0.9600
C27 H27B 0.9600
C27 H27C 0.9600
C32 H32A 0.9600
C32 H32B 0.9600
C32 H32C 0.9600
C01W H01W 0.9300
C01W C01Y 1.380(6)
C01X H01X 0.9300
C01X C01Y 1.362(7)
C01Y H01Y 0.9300
